data_7047780
loop_
_publ_author_name
'Erickson, Alexander N.'
'Brown, Seth N.'

_publ_section_title
;
 Molybdenum(vi) tris(amidophenoxide) complexes.
;
_journal_issue 43
_journal_name_full 'Dalton transactions (Cambridge, England : 2003)'
_journal_page_first 15583
_journal_page_last 15595
_journal_paper_doi 10.1039/c8dt03392g
_journal_volume 47
_journal_year 2018
_chemical_formula_moiety 'C63 H72 F9 N3 O3 Mo, 2.5(C H Cl3), C2 H3 N'
_chemical_formula_sum 'C67.5 H77.5 Cl7.5 F9 Mo N4 O3'
_chemical_formula_weight 1525.65
_chemical_name_common
;
(^CF3^ap)3Mo . 2.5(CHCl3) . CH3CN
;
_chemical_name_systematic
'Tris-(2-(4-trifluoromethylphenyl)-amido-4,6-di-tert-butylphenoxide)molybdenum(VI) chloroform solvate acetonitrile solvate'
_space_group_crystal_system triclinic
_space_group_IT_number 2
_space_group_name_Hall '-P 1'
_space_group_name_H-M_alt 'P -1'
_symmetry_space_group_name_Hall '-P 1'
_symmetry_space_group_name_H-M 'P -1'
_atom_sites_solution_hydrogens geom
_atom_sites_solution_primary dual
_atom_sites_solution_secondary difmap
_audit_creation_method SHELXL-2014/7
_audit_update_record
;
2018-08-15 deposited with the CCDC.
2018-10-16 downloaded from the CCDC.
;
_cell_angle_alpha 94.129(2)
_cell_angle_beta 100.295(2)
_cell_angle_gamma 117.9600(10)
_cell_formula_units_Z 2
_cell_length_a 14.1451(7)
_cell_length_b 15.0385(10)
_cell_length_c 20.0036(9)
_cell_measurement_reflns_used 9792
_cell_measurement_temperature 120(2)
_cell_measurement_theta_max 26.685
_cell_measurement_theta_min 2.354
_cell_volume 3638.1(3)
_computing_cell_refinement 'Bruker SAINT (Bruker, 2015)'
_computing_data_collection 'Bruker APEX-3 (Bruker, 2015)'
_computing_data_reduction 'Bruker SAINT (Bruker, 2015)'
_computing_molecular_graphics 'Bruker XP (Bruker, 2015)'
_computing_publication_material 'CIFTAB (Sheldrick, 2008)'
_computing_structure_refinement 'SHELXL-2014/7 (Sheldrick, 2015)'
_computing_structure_solution 'SHELXT-2014/2 (Sheldrick, 2015)'
_diffrn_ambient_temperature 120(2)
_diffrn_detector_area_resol_mean 8.33
_diffrn_measured_fraction_theta_full 0.999
_diffrn_measured_fraction_theta_max 0.991
_diffrn_measurement_device_type 'Bruker Kappa X8-APEX-II'
_diffrn_measurement_method 'combination of \w and \f-scans'
_diffrn_radiation_monochromator graphite
_diffrn_radiation_source 'fine-focus sealed tube'
_diffrn_radiation_type MoK\a
_diffrn_radiation_wavelength 0.71073
_diffrn_reflns_av_R_equivalents 0.0693
_diffrn_reflns_av_unetI/netI 0.0587
_diffrn_reflns_Laue_measured_fraction_full 0.999
_diffrn_reflns_Laue_measured_fraction_max 0.991
_diffrn_reflns_limit_h_max 18
_diffrn_reflns_limit_h_min -18
_diffrn_reflns_limit_k_max 20
_diffrn_reflns_limit_k_min -20
_diffrn_reflns_limit_l_max 26
_diffrn_reflns_limit_l_min -26
_diffrn_reflns_number 103484
_diffrn_reflns_point_group_measured_fraction_full 0.999
_diffrn_reflns_point_group_measured_fraction_max 0.991
_diffrn_reflns_theta_full 25.242
_diffrn_reflns_theta_max 28.365
_diffrn_reflns_theta_min 1.558
_exptl_absorpt_coefficient_mu 0.525
_exptl_absorpt_correction_T_max 0.745700
_exptl_absorpt_correction_T_min 0.671600
_exptl_absorpt_correction_type multi-scan
_exptl_absorpt_process_details
;
L. Krause, R. Herbst-Irmer, G. M. Sheldrick & D. Stalke. J. Appl.
Cryst., 2015, 48, 3.
;
_exptl_crystal_colour Black
_exptl_crystal_density_diffrn 1.393
_exptl_crystal_density_method 'Not Measured'
_exptl_crystal_description Rectangular
_exptl_crystal_F_000 1570
_exptl_crystal_recrystallization_method
'Crystals were deposited from a solution of the material dissolvedin chloroform layered with acetonitrile.'
_exptl_crystal_size_max 0.291
_exptl_crystal_size_mid 0.264
_exptl_crystal_size_min 0.180
_exptl_transmission_factor_max 0.745700
_exptl_transmission_factor_min 0.671600
_refine_diff_density_max 1.677
_refine_diff_density_min -1.580
_refine_diff_density_rms 0.111
_refine_ls_extinction_method none
_refine_ls_goodness_of_fit_ref 1.042
_refine_ls_hydrogen_treatment constr
_refine_ls_matrix_type full
_refine_ls_number_parameters 851
_refine_ls_number_reflns 18038
_refine_ls_number_restraints 6
_refine_ls_restrained_S_all 1.046
_refine_ls_R_factor_all 0.0909
_refine_ls_R_factor_gt 0.0581
_refine_ls_shift/su_max 0.001
_refine_ls_shift/su_mean 0.000
_refine_ls_structure_factor_coef Fsqd
_refine_ls_weighting_details 'w=1/[\s^2^(Fo^2^)+(0.0810P)^2^+6.7220P] where P=(Fo^2^+2Fc^2^)/3'
_refine_ls_weighting_scheme calc
_refine_ls_wR_factor_gt 0.1475
_refine_ls_wR_factor_ref 0.1655
_reflns_Friedel_coverage 0.000
_reflns_number_gt 13295
_reflns_number_total 18038
_reflns_threshold_expression 'I > 2\s(I)'
_cod_data_source_file c8dt03392g2.cif
_cod_data_source_block ANE_230
_cod_depositor_comments
;
The following automatic conversions were performed:

'_atom_sites_solution_primary' value 'Dual' changed to 'dual'
according to
/home/data/users/saulius/crontab/automatic-downloads/rss-feeds/RSC/lib/dictionaries/cif_core.dic
dictionary named 'cif_core.dic' version 2.4.2 from 2011-04-26.

'_exptl_absorpt_correction_type' value 'Multi-scan' changed to
'multi-scan' according to
/home/data/users/saulius/crontab/automatic-downloads/rss-feeds/RSC/lib/dictionaries/cif_core.dic
dictionary named 'cif_core.dic' version 2.4.2 from 2011-04-26.

Automatic conversion script
Id: cif_fix_values 4973 2017-02-22 13:04:09Z antanas 

 Adding full bibliography for 7047780--7047786.cif.
;
_cod_original_formula_sum 'C67.50 H77.50 Cl7.50 F9 Mo N4 O3'
_cod_database_code 7047780
_shelx_shelxl_version_number 2014/7
_shelx_space_group_comment
;
The symmetry employed for this shelxl refinement is uniquely defined
by the following loop, which should always be used as a source of
symmetry information in preference to the above space-group names.
They are only intended as comments.
;
_shelx_estimated_absorpt_t_min 0.862
_shelx_estimated_absorpt_t_max 0.911

loop_
_space_group_symop_operation_xyz
'x, y, z'
'-x, -y, -z'

loop_
_atom_site_label
_atom_site_type_symbol
_atom_site_fract_x
_atom_site_fract_y
_atom_site_fract_z
_atom_site_U_iso_or_equiv
_atom_site_adp_type
_atom_site_occupancy
_atom_site_site_symmetry_order
_atom_site_calc_flag
_atom_site_refinement_flags_posn
_atom_site_refinement_flags_adp
_atom_site_refinement_flags_occupancy
_atom_site_disorder_assembly
_atom_site_disorder_group
Mo Mo 0.53736(2) 0.23662(2) 0.20206(2) 0.01334(8) Uani 1 1 d . . . . .
O1 O 0.41201(18) 0.21513(16) 0.12587(12) 0.0176(5) Uani 1 1 d . . . . .
O2 O 0.60656(17) 0.19430(16) 0.13736(11) 0.0163(4) Uani 1 1 d . . . . .
O3 O 0.45781(18) 0.09172(16) 0.21577(11) 0.0169(4) Uani 1 1 d . . . . .
N1 N 0.5768(2) 0.37967(19) 0.18685(14) 0.0152(5) Uani 1 1 d . . . . .
N2 N 0.6902(2) 0.28316(19) 0.25947(13) 0.0148(5) Uani 1 1 d . . . . .
N3 N 0.4771(2) 0.24588(19) 0.28471(13) 0.0131(5) Uani 1 1 d . . . . .
C11 C 0.4031(3) 0.2968(2) 0.11189(16) 0.0160(6) Uani 1 1 d . . . . .
C12 C 0.4941(2) 0.3914(2) 0.14659(16) 0.0148(6) Uani 1 1 d . . . . .
C13 C 0.4972(3) 0.4837(2) 0.13660(17) 0.0184(6) Uani 1 1 d . . . . .
H13 H 0.5598 0.5471 0.1594 0.022 Uiso 1 1 calc R U . . .
C14 C 0.4086(3) 0.4819(2) 0.09335(17) 0.0199(7) Uani 1 1 d . . . . .
C15 C 0.3180(3) 0.3866(3) 0.06028(18) 0.0203(7) Uani 1 1 d . . . . .
H15 H 0.2569 0.3861 0.0311 0.024 Uiso 1 1 calc R U . . .
C16 C 0.3118(3) 0.2928(2) 0.06738(17) 0.0176(6) Uani 1 1 d . . . . .
C17 C 0.2144(3) 0.1909(3) 0.02736(19) 0.0248(7) Uani 1 1 d . . . . .
C18 C 0.4063(3) 0.5800(3) 0.07985(19) 0.0238(7) Uani 1 1 d . . . . .
C21 C 0.7147(2) 0.2278(2) 0.15587(16) 0.0147(6) Uani 1 1 d . . . . .
C22 C 0.7665(2) 0.2835(2) 0.22368(16) 0.0156(6) Uani 1 1 d . . . . .
C23 C 0.8803(3) 0.3272(2) 0.24922(17) 0.0179(6) Uani 1 1 d . . . . .
H23 H 0.9146 0.3648 0.2950 0.021 Uiso 1 1 calc R U . . .
C24 C 0.9424(3) 0.3150(2) 0.20696(17) 0.0184(6) Uani 1 1 d . . . . .
C25 C 0.8879(3) 0.2537(2) 0.14151(17) 0.0190(6) Uani 1 1 d . . . . .
H25 H 0.9309 0.2429 0.1139 0.023 Uiso 1 1 calc R U . . .
C26 C 0.7747(3) 0.2075(2) 0.11433(16) 0.0160(6) Uani 1 1 d . . . . .
C27 C 0.7163(3) 0.1359(2) 0.04454(16) 0.0181(6) Uani 1 1 d . . . . .
C28 C 1.0681(3) 0.3679(3) 0.23277(18) 0.0233(7) Uani 1 1 d . . . . .
C31 C 0.4264(2) 0.0739(2) 0.27446(16) 0.0149(6) Uani 1 1 d . . . . .
C32 C 0.4367(2) 0.1597(2) 0.31573(16) 0.0144(6) Uani 1 1 d . . . . .
C33 C 0.4057(2) 0.1517(2) 0.37780(17) 0.0179(6) Uani 1 1 d . . . . .
H33 H 0.4121 0.2098 0.4047 0.021 Uiso 1 1 calc R U . . .
C34 C 0.3654(3) 0.0594(2) 0.40059(17) 0.0178(6) Uani 1 1 d . . . . .
C35 C 0.3563(3) -0.0252(2) 0.35846(17) 0.0187(6) Uani 1 1 d . . . . .
H35 H 0.3290 -0.0888 0.3743 0.022 Uiso 1 1 calc R U . . .
C36 C 0.3847(3) -0.0212(2) 0.29566(17) 0.0169(6) Uani 1 1 d . . . . .
C37 C 0.3726(3) -0.1150(2) 0.25074(18) 0.0211(7) Uani 1 1 d . . . . .
C38 C 0.3361(3) 0.0526(3) 0.47064(18) 0.0216(7) Uani 1 1 d . . . . .
C41 C 0.4772(2) 0.3347(2) 0.31614(16) 0.0147(6) Uani 1 1 d . . . . .
C42 C 0.5472(3) 0.3902(2) 0.38002(16) 0.0169(6) Uani 1 1 d . . . . .
H42 H 0.5925 0.3670 0.4051 0.020 Uiso 1 1 calc R U . . .
C43 C 0.5509(3) 0.4791(2) 0.40691(17) 0.0189(6) Uani 1 1 d . . . . .
H43 H 0.5983 0.5170 0.4507 0.023 Uiso 1 1 calc R U . . .
C44 C 0.4853(3) 0.5132(2) 0.36994(18) 0.0192(7) Uani 1 1 d . . . . .
C45 C 0.4128(3) 0.4562(2) 0.30738(18) 0.0189(6) Uani 1 1 d . . . . .
H45 H 0.3666 0.4788 0.2828 0.023 Uiso 1 1 calc R U . . .
C46 C 0.4076(2) 0.3661(2) 0.28071(17) 0.0171(6) Uani 1 1 d . . . . .
H46 H 0.3566 0.3259 0.2383 0.021 Uiso 1 1 calc R U . . .
C47 C 0.4973(3) 0.6143(3) 0.39727(19) 0.0249(7) Uani 1 1 d . . . . .
C51 C 0.7273(2) 0.3159(2) 0.33278(16) 0.0157(6) Uani 1 1 d . . . . .
C52 C 0.7989(3) 0.4183(2) 0.36235(17) 0.0183(6) Uani 1 1 d . . . . .
H52 H 0.8270 0.4678 0.3338 0.022 Uiso 1 1 calc R U . . .
C53 C 0.8290(3) 0.4477(3) 0.43330(17) 0.0204(7) Uani 1 1 d . . . . .
H53 H 0.8779 0.5175 0.4537 0.025 Uiso 1 1 calc R U . . .
C54 C 0.7876(3) 0.3753(3) 0.47460(17) 0.0201(7) Uani 1 1 d . . . . .
C55 C 0.7191(3) 0.2733(3) 0.44523(18) 0.0213(7) Uani 1 1 d . . . . .
H55 H 0.6920 0.2236 0.4738 0.026 Uiso 1 1 calc R U . . .
C56 C 0.6897(3) 0.2434(2) 0.37416(17) 0.0181(6) Uani 1 1 d . . . . .
H56 H 0.6439 0.1731 0.3540 0.022 Uiso 1 1 calc R U . . .
C57 C 0.8167(3) 0.4090(3) 0.55116(19) 0.0286(8) Uani 1 1 d . . . . .
C61 C 0.6797(2) 0.4716(2) 0.21509(17) 0.0168(6) Uani 1 1 d . . . . .
C62 C 0.6889(3) 0.5433(2) 0.26718(18) 0.0209(7) Uani 1 1 d . . . . .
H62 H 0.6265 0.5317 0.2844 0.025 Uiso 1 1 calc R U . . .
C63 C 0.7887(3) 0.6318(3) 0.29417(19) 0.0256(7) Uani 1 1 d . . . . .
H63 H 0.7951 0.6809 0.3299 0.031 Uiso 1 1 calc R U . . .
C64 C 0.8790(3) 0.6479(3) 0.2685(2) 0.0282(8) Uani 1 1 d . . . . .
C65 C 0.8707(3) 0.5773(3) 0.2164(2) 0.0272(8) Uani 1 1 d . . . . .
H65 H 0.9332 0.5893 0.1991 0.033 Uiso 1 1 calc R U . . .
C66 C 0.7700(3) 0.4882(3) 0.18930(18) 0.0211(7) Uani 1 1 d . . . . .
H66 H 0.7635 0.4393 0.1534 0.025 Uiso 1 1 calc R U . . .
C67 C 0.9880(4) 0.7418(3) 0.2985(3) 0.0467(12) Uani 1 1 d . . . . .
C171 C 0.1222(3) 0.2053(3) -0.0147(3) 0.0435(11) Uani 1 1 d . . . . .
H17A H 0.1515 0.2517 -0.0468 0.065 Uiso 1 1 calc R U . . .
H17B H 0.0623 0.1389 -0.0407 0.065 Uiso 1 1 calc R U . . .
H17C H 0.0940 0.2346 0.0167 0.065 Uiso 1 1 calc R U . . .
C172 C 0.1654(3) 0.1186(3) 0.0765(2) 0.0322(9) Uani 1 1 d . . . . .
H17D H 0.1391 0.1495 0.1082 0.048 Uiso 1 1 calc R U . . .
H17E H 0.1036 0.0536 0.0499 0.048 Uiso 1 1 calc R U . . .
H17F H 0.2220 0.1062 0.1031 0.048 Uiso 1 1 calc R U . . .
C173 C 0.2555(3) 0.1433(3) -0.0221(2) 0.0308(8) Uani 1 1 d . . . . .
H17G H 0.2869 0.1901 -0.0537 0.046 Uiso 1 1 calc R U . . .
H17H H 0.3122 0.1309 0.0043 0.046 Uiso 1 1 calc R U . . .
H17I H 0.1938 0.0784 -0.0489 0.046 Uiso 1 1 calc R U . . .
C181 C 0.3115(4) 0.5823(3) 0.1044(2) 0.0381(10) Uani 1 1 d . . . . .
H18A H 0.2419 0.5216 0.0801 0.057 Uiso 1 1 calc R U . . .
H18B H 0.3228 0.5825 0.1542 0.057 Uiso 1 1 calc R U . . .
H18C H 0.3088 0.6441 0.0947 0.057 Uiso 1 1 calc R U . . .
C182 C 0.3927(5) 0.5826(4) 0.0026(2) 0.0490(13) Uani 1 1 d . . . . .
H18D H 0.4544 0.5811 -0.0122 0.073 Uiso 1 1 calc R U . . .
H18E H 0.3232 0.5230 -0.0232 0.073 Uiso 1 1 calc R U . . .
H18F H 0.3916 0.6453 -0.0065 0.073 Uiso 1 1 calc R U . . .
C183 C 0.5119(4) 0.6760(3) 0.1194(3) 0.0450(11) Uani 1 1 d . . . . .
H18G H 0.5752 0.6774 0.1050 0.067 Uiso 1 1 calc R U . . .
H18H H 0.5072 0.7368 0.1095 0.067 Uiso 1 1 calc R U . . .
H18I H 0.5212 0.6753 0.1691 0.067 Uiso 1 1 calc R U . . .
C271 C 0.6345(3) 0.0309(2) 0.05616(19) 0.0233(7) Uani 1 1 d . . . . .
H27G H 0.5963 -0.0160 0.0117 0.035 Uiso 1 1 calc R U . . .
H27H H 0.6741 0.0043 0.0862 0.035 Uiso 1 1 calc R U . . .
H27I H 0.5805 0.0368 0.0780 0.035 Uiso 1 1 calc R U . . .
C272 C 0.6555(3) 0.1782(3) -0.00334(18) 0.0233(7) Uani 1 1 d . . . . .
H27D H 0.7088 0.2457 -0.0105 0.035 Uiso 1 1 calc R U . . .
H27E H 0.6180 0.1316 -0.0479 0.035 Uiso 1 1 calc R U . . .
H27F H 0.6010 0.1844 0.0179 0.035 Uiso 1 1 calc R U . . .
C273 C 0.7986(3) 0.1245(3) 0.00865(18) 0.0250(7) Uani 1 1 d . . . . .
H27A H 0.8517 0.1916 0.0009 0.037 Uiso 1 1 calc R U . . .
H27B H 0.8379 0.0969 0.0380 0.037 Uiso 1 1 calc R U . . .
H27C H 0.7587 0.0778 -0.0358 0.037 Uiso 1 1 calc R U . . .
C281 C 1.1218(3) 0.3412(3) 0.1809(2) 0.0324(9) Uani 1 1 d . . . . .
H28G H 1.1042 0.3624 0.1373 0.049 Uiso 1 1 calc R U . . .
H28H H 1.2019 0.3768 0.1993 0.049 Uiso 1 1 calc R U . . .
H28I H 1.0938 0.2671 0.1728 0.049 Uiso 1 1 calc R U . . .
C282 C 1.1153(3) 0.4846(3) 0.2459(2) 0.0317(9) Uani 1 1 d . . . . .
H28D H 1.0968 0.5062 0.2027 0.048 Uiso 1 1 calc R U . . .
H28E H 1.0836 0.5033 0.2804 0.048 Uiso 1 1 calc R U . . .
H28F H 1.1957 0.5185 0.2628 0.048 Uiso 1 1 calc R U . . .
C283 C 1.0968(3) 0.3341(3) 0.2999(2) 0.0315(8) Uani 1 1 d . . . . .
H28A H 1.0629 0.3507 0.3339 0.047 Uiso 1 1 calc R U . . .
H28B H 1.0689 0.2601 0.2912 0.047 Uiso 1 1 calc R U . . .
H28C H 1.1771 0.3698 0.3177 0.047 Uiso 1 1 calc R U . . .
C371 C 0.4847(3) -0.0919(3) 0.2380(2) 0.0335(9) Uani 1 1 d . . . . .
H37G H 0.5132 -0.0316 0.2158 0.050 Uiso 1 1 calc R U . . .
H37H H 0.5363 -0.0786 0.2821 0.050 Uiso 1 1 calc R U . . .
H37I H 0.4763 -0.1508 0.2078 0.050 Uiso 1 1 calc R U . . .
C372 C 0.2902(3) -0.1395(3) 0.18199(19) 0.0290(8) Uani 1 1 d . . . . .
H37D H 0.3158 -0.0797 0.1592 0.043 Uiso 1 1 calc R U . . .
H37E H 0.2841 -0.1976 0.1523 0.043 Uiso 1 1 calc R U . . .
H37F H 0.2179 -0.1568 0.1904 0.043 Uiso 1 1 calc R U . . .
C373 C 0.3309(3) -0.2091(3) 0.28517(19) 0.0281(8) Uani 1 1 d . . . . .
H37A H 0.3829 -0.1947 0.3294 0.042 Uiso 1 1 calc R U . . .
H37B H 0.2584 -0.2261 0.2932 0.042 Uiso 1 1 calc R U . . .
H37C H 0.3246 -0.2669 0.2551 0.042 Uiso 1 1 calc R U . . .
C381 C 0.2828(4) -0.0570(3) 0.4842(2) 0.0365(10) Uani 1 1 d . . . . .
H38G H 0.3326 -0.0848 0.4814 0.055 Uiso 1 1 calc R U . . .
H38H H 0.2685 -0.0574 0.5303 0.055 Uiso 1 1 calc R U . . .
H38I H 0.2132 -0.0991 0.4495 0.055 Uiso 1 1 calc R U . . .
C382 C 0.4431(3) 0.1171(3) 0.5275(2) 0.0308(8) Uani 1 1 d . . . . .
H38D H 0.4940 0.0907 0.5249 0.046 Uiso 1 1 calc R U . . .
H38E H 0.4775 0.1885 0.5209 0.046 Uiso 1 1 calc R U . . .
H38F H 0.4257 0.1133 0.5728 0.046 Uiso 1 1 calc R U . . .
C383 C 0.2576(3) 0.0945(3) 0.4752(2) 0.0297(8) Uani 1 1 d . . . . .
H38A H 0.2910 0.1649 0.4666 0.045 Uiso 1 1 calc R U . . .
H38B H 0.1880 0.0519 0.4406 0.045 Uiso 1 1 calc R U . . .
H38C H 0.2433 0.0936 0.5214 0.045 Uiso 1 1 calc R U . . .
F471 F 0.5928(2) 0.69114(17) 0.39222(16) 0.0514(7) Uani 1 1 d . . . . .
F472 F 0.4205(2) 0.63125(19) 0.36302(15) 0.0508(7) Uani 1 1 d . . . . .
F473 F 0.4964(3) 0.6250(2) 0.46271(14) 0.0606(9) Uani 1 1 d . . . . .
F571 F 0.7771(2) 0.4710(2) 0.56787(13) 0.0526(7) Uani 1 1 d . . . . .
F572 F 0.9237(2) 0.4630(3) 0.57770(13) 0.0598(9) Uani 1 1 d . . . . .
F573 F 0.7743(3) 0.3330(2) 0.58467(12) 0.0530(7) Uani 1 1 d . . . . .
F671 F 0.9802(3) 0.8199(2) 0.3229(2) 0.0924(14) Uani 1 1 d . . . . .
F672 F 1.0486(3) 0.7273(3) 0.3486(3) 0.141(2) Uani 1 1 d . . . . .
F673 F 1.0489(3) 0.7728(3) 0.2550(3) 0.121(2) Uani 1 1 d . . . . .
C5 C 1.0368(8) 0.5593(7) 0.0322(5) 0.078(4) Uani 0.5 1 d DG . P A -1
H5 H 1.1103 0.5842 0.0646 0.093 Uiso 0.5 1 calc R U P A -1
Cl51 Cl 0.9454(9) 0.4455(7) 0.0455(5) 0.158(4) Uani 0.5 1 d D . P A -1
Cl52 Cl 0.9821(3) 0.6369(3) 0.0509(3) 0.0984(13) Uani 0.5 1 d D . P A -1
Cl53 Cl 1.0501(4) 0.5589(3) -0.0549(3) 0.0629(12) Uani 0.5 1 d D . P A -1
N5 N -0.0905(5) -0.1053(4) 0.6766(3) 0.0766(15) Uani 1 1 d . . . . .
C6 C -0.1528(5) -0.0215(5) 0.7617(3) 0.0593(14) Uani 1 1 d . . . . .
H6A H -0.0887 0.0291 0.7977 0.089 Uiso 1 1 calc R U . . .
H6B H -0.2047 -0.0741 0.7830 0.089 Uiso 1 1 calc R U . . .
H6C H -0.1892 0.0125 0.7370 0.089 Uiso 1 1 calc R U . . .
C7 C -0.1180(4) -0.0675(4) 0.7149(3) 0.0517(12) Uani 1 1 d . . . . .
C8 C 0.1743(5) 0.0338(5) 0.7125(3) 0.0670(16) Uani 1 1 d . . . . .
H8 H 0.0990 0.0106 0.6830 0.080 Uiso 1 1 calc R U . . .
Cl81 Cl 0.1796(2) 0.0833(2) 0.79502(10) 0.1325(10) Uani 1 1 d . . . . .
Cl82 Cl 0.26943(13) 0.13006(12) 0.67837(9) 0.0681(4) Uani 1 1 d . . . . .
Cl83 Cl 0.19615(16) -0.07164(14) 0.71102(14) 0.1086(8) Uani 1 1 d . . . . .
C9 C -0.0476(3) -0.2186(3) 0.5463(3) 0.0384(10) Uani 1 1 d . . . . .
H9 H -0.0527 -0.2069 0.5951 0.046 Uiso 1 1 calc R U . . .
Cl91 Cl 0.00823(13) -0.10181(11) 0.51964(10) 0.0750(5) Uani 1 1 d . . . . .
Cl92 Cl 0.03854(9) -0.27290(9) 0.54488(7) 0.0458(3) Uani 1 1 d . . . . .
Cl93 Cl -0.17967(10) -0.30326(11) 0.49624(9) 0.0673(4) Uani 1 1 d . . . . .

loop_
_atom_site_aniso_label
_atom_site_aniso_U_11
_atom_site_aniso_U_22
_atom_site_aniso_U_33
_atom_site_aniso_U_23
_atom_site_aniso_U_13
_atom_site_aniso_U_12
Mo 0.01288(12) 0.01234(12) 0.01546(14) 0.00184(9) 0.00441(9) 0.00645(10)
O1 0.0171(10) 0.0144(10) 0.0212(12) 0.0018(9) 0.0035(9) 0.0081(9)
O2 0.0151(10) 0.0183(11) 0.0149(11) 0.0002(8) 0.0034(8) 0.0083(9)
O3 0.0223(11) 0.0120(10) 0.0191(11) 0.0032(8) 0.0090(9) 0.0090(9)
N1 0.0156(12) 0.0135(12) 0.0172(13) 0.0029(10) 0.0067(10) 0.0067(10)
N2 0.0178(12) 0.0142(12) 0.0144(13) 0.0011(10) 0.0045(10) 0.0094(10)
N3 0.0121(11) 0.0119(12) 0.0165(13) 0.0021(10) 0.0048(10) 0.0063(10)
C11 0.0196(15) 0.0159(14) 0.0161(15) 0.0036(12) 0.0078(12) 0.0102(12)
C12 0.0167(14) 0.0166(14) 0.0162(15) 0.0054(12) 0.0071(12) 0.0108(12)
C13 0.0202(15) 0.0152(14) 0.0215(16) 0.0028(12) 0.0091(13) 0.0087(12)
C14 0.0258(16) 0.0206(16) 0.0218(17) 0.0074(13) 0.0117(13) 0.0154(14)
C15 0.0211(16) 0.0241(16) 0.0214(17) 0.0053(13) 0.0048(13) 0.0155(14)
C16 0.0185(15) 0.0178(15) 0.0180(16) 0.0022(12) 0.0061(12) 0.0095(13)
C17 0.0220(16) 0.0222(17) 0.0267(18) -0.0009(14) -0.0032(14) 0.0118(14)
C18 0.0359(19) 0.0216(16) 0.0264(18) 0.0087(14) 0.0128(15) 0.0216(15)
C21 0.0130(13) 0.0142(14) 0.0182(15) 0.0025(11) 0.0048(11) 0.0075(11)
C22 0.0166(14) 0.0151(14) 0.0172(15) 0.0031(12) 0.0058(12) 0.0090(12)
C23 0.0154(14) 0.0188(15) 0.0173(16) 0.0002(12) 0.0024(12) 0.0077(12)
C24 0.0148(14) 0.0184(15) 0.0218(16) 0.0023(12) 0.0047(12) 0.0080(12)
C25 0.0178(15) 0.0222(16) 0.0203(16) 0.0024(13) 0.0083(13) 0.0113(13)
C26 0.0183(14) 0.0140(14) 0.0167(15) 0.0032(12) 0.0057(12) 0.0082(12)
C27 0.0185(15) 0.0198(15) 0.0165(15) -0.0001(12) 0.0040(12) 0.0104(13)
C28 0.0144(15) 0.0280(18) 0.0241(18) -0.0018(14) 0.0043(13) 0.0087(13)
C31 0.0127(13) 0.0140(14) 0.0165(15) 0.0019(11) 0.0035(11) 0.0055(11)
C32 0.0129(13) 0.0121(13) 0.0185(15) 0.0036(11) 0.0038(11) 0.0062(11)
C33 0.0153(14) 0.0157(14) 0.0216(16) -0.0015(12) 0.0054(12) 0.0072(12)
C34 0.0180(15) 0.0166(15) 0.0197(16) 0.0028(12) 0.0065(12) 0.0087(12)
C35 0.0195(15) 0.0130(14) 0.0242(17) 0.0036(12) 0.0075(13) 0.0077(12)
C36 0.0168(14) 0.0154(14) 0.0194(16) 0.0018(12) 0.0041(12) 0.0088(12)
C37 0.0275(17) 0.0139(15) 0.0244(17) 0.0017(13) 0.0110(14) 0.0108(13)
C38 0.0277(17) 0.0193(16) 0.0217(17) 0.0061(13) 0.0124(14) 0.0121(14)
C41 0.0133(13) 0.0116(13) 0.0215(16) 0.0032(11) 0.0096(12) 0.0062(11)
C42 0.0171(14) 0.0175(15) 0.0179(16) 0.0048(12) 0.0050(12) 0.0094(12)
C43 0.0198(15) 0.0166(15) 0.0183(16) 0.0010(12) 0.0055(12) 0.0073(13)
C44 0.0198(15) 0.0143(14) 0.0259(17) 0.0033(13) 0.0110(13) 0.0085(12)
C45 0.0174(15) 0.0187(15) 0.0259(17) 0.0074(13) 0.0086(13) 0.0115(13)
C46 0.0129(14) 0.0176(15) 0.0196(16) 0.0010(12) 0.0042(12) 0.0068(12)
C47 0.0295(18) 0.0179(16) 0.0307(19) 0.0024(14) 0.0116(15) 0.0132(14)
C51 0.0142(14) 0.0196(15) 0.0164(15) 0.0029(12) 0.0044(12) 0.0104(12)
C52 0.0176(15) 0.0201(15) 0.0182(16) 0.0046(12) 0.0061(12) 0.0094(13)
C53 0.0173(15) 0.0216(16) 0.0216(17) 0.0003(13) 0.0057(13) 0.0090(13)
C54 0.0185(15) 0.0286(17) 0.0162(16) 0.0025(13) 0.0040(12) 0.0141(14)
C55 0.0200(15) 0.0260(17) 0.0222(17) 0.0087(14) 0.0074(13) 0.0133(14)
C56 0.0164(14) 0.0178(15) 0.0224(16) 0.0046(12) 0.0043(12) 0.0102(12)
C57 0.0256(18) 0.037(2) 0.0199(18) 0.0037(15) 0.0046(14) 0.0135(16)
C61 0.0157(14) 0.0134(14) 0.0193(16) 0.0062(12) 0.0052(12) 0.0049(12)
C62 0.0178(15) 0.0192(16) 0.0245(17) 0.0027(13) 0.0072(13) 0.0077(13)
C63 0.0245(17) 0.0163(16) 0.0303(19) 0.0014(14) 0.0036(15) 0.0070(14)
C64 0.0209(17) 0.0190(16) 0.038(2) 0.0066(15) 0.0047(15) 0.0050(14)
C65 0.0197(16) 0.0254(18) 0.037(2) 0.0110(15) 0.0105(15) 0.0098(14)
C66 0.0215(16) 0.0193(16) 0.0254(18) 0.0074(13) 0.0085(13) 0.0109(13)
C67 0.025(2) 0.027(2) 0.070(3) 0.000(2) 0.006(2) 0.0019(17)
C171 0.027(2) 0.030(2) 0.058(3) -0.0041(19) -0.0158(19) 0.0125(17)
C172 0.0216(17) 0.0246(18) 0.044(2) 0.0035(16) 0.0089(16) 0.0060(15)
C173 0.039(2) 0.0243(18) 0.0249(19) -0.0023(15) 0.0036(16) 0.0150(16)
C181 0.052(3) 0.037(2) 0.051(3) 0.0167(19) 0.026(2) 0.036(2)
C182 0.101(4) 0.045(3) 0.031(2) 0.020(2) 0.027(2) 0.054(3)
C183 0.043(2) 0.0208(19) 0.071(3) 0.013(2) 0.010(2) 0.0163(18)
C271 0.0225(16) 0.0177(16) 0.0273(18) -0.0019(13) 0.0046(14) 0.0092(13)
C272 0.0247(17) 0.0274(18) 0.0199(17) 0.0035(14) 0.0028(13) 0.0154(15)
C273 0.0246(17) 0.0298(18) 0.0203(17) -0.0040(14) 0.0045(14) 0.0147(15)
C281 0.0140(15) 0.045(2) 0.033(2) -0.0037(17) 0.0059(14) 0.0121(16)
C282 0.0194(17) 0.0270(19) 0.038(2) -0.0022(16) 0.0073(15) 0.0043(15)
C283 0.0196(17) 0.043(2) 0.030(2) 0.0032(17) 0.0038(15) 0.0152(16)
C371 0.039(2) 0.0262(19) 0.047(2) 0.0046(17) 0.0216(19) 0.0218(17)
C372 0.039(2) 0.0218(17) 0.0216(18) -0.0023(14) 0.0065(15) 0.0128(16)
C373 0.044(2) 0.0145(16) 0.0270(19) 0.0030(14) 0.0121(16) 0.0147(15)
C381 0.055(3) 0.0237(19) 0.035(2) 0.0118(16) 0.028(2) 0.0169(18)
C382 0.035(2) 0.036(2) 0.0242(19) 0.0054(16) 0.0094(16) 0.0187(17)
C383 0.0326(19) 0.036(2) 0.031(2) 0.0111(16) 0.0187(16) 0.0205(17)
F471 0.0464(15) 0.0164(11) 0.088(2) 0.0012(12) 0.0280(14) 0.0095(10)
F472 0.0558(16) 0.0369(14) 0.0675(18) -0.0093(12) -0.0033(14) 0.0377(13)
F473 0.125(3) 0.0398(15) 0.0402(15) 0.0082(12) 0.0374(17) 0.0531(17)
F571 0.0714(19) 0.0679(18) 0.0296(13) -0.0070(12) 0.0102(13) 0.0457(16)
F572 0.0257(12) 0.103(2) 0.0238(13) -0.0060(14) -0.0028(10) 0.0154(14)
F573 0.076(2) 0.0499(16) 0.0212(12) 0.0099(11) 0.0124(12) 0.0211(15)
F671 0.0402(17) 0.0336(16) 0.165(4) -0.030(2) 0.018(2) -0.0035(13)
F672 0.067(2) 0.060(2) 0.198(5) 0.015(3) -0.081(3) -0.0084(19)
F673 0.062(2) 0.073(3) 0.148(4) -0.025(3) 0.062(3) -0.0357(19)
C5 0.037(6) 0.092(9) 0.103(11) 0.035(8) 0.012(6) 0.030(6)
Cl51 0.138(7) 0.225(9) 0.086(5) 0.059(5) 0.036(5) 0.063(6)
Cl52 0.075(2) 0.071(2) 0.167(4) 0.054(2) 0.042(2) 0.0408(18)
Cl53 0.058(2) 0.0429(17) 0.085(3) 0.0160(17) 0.018(2) 0.0209(16)
N5 0.089(4) 0.087(4) 0.074(4) 0.003(3) 0.017(3) 0.061(3)
C6 0.050(3) 0.070(4) 0.062(4) 0.013(3) 0.016(3) 0.033(3)
C7 0.048(3) 0.048(3) 0.060(3) 0.012(2) 0.005(2) 0.026(2)
C8 0.062(3) 0.075(4) 0.053(3) 0.007(3) 0.013(3) 0.026(3)
Cl81 0.1235(18) 0.165(2) 0.0497(10) -0.0113(12) 0.0243(11) 0.0265(17)
Cl82 0.0671(9) 0.0696(9) 0.0757(10) 0.0252(8) 0.0270(8) 0.0350(8)
Cl83 0.0703(11) 0.0575(10) 0.179(2) 0.0347(12) 0.0098(13) 0.0212(9)
C9 0.031(2) 0.031(2) 0.055(3) 0.0069(19) 0.0135(19) 0.0154(17)
Cl91 0.0666(9) 0.0521(8) 0.1361(15) 0.0509(9) 0.0558(10) 0.0375(7)
Cl92 0.0383(5) 0.0466(6) 0.0633(8) 0.0130(5) 0.0158(5) 0.0277(5)
Cl93 0.0344(6) 0.0534(7) 0.0993(12) -0.0105(7) -0.0056(6) 0.0206(6)

loop_
_atom_type_symbol
_atom_type_description
_atom_type_scat_dispersion_real
_atom_type_scat_dispersion_imag
_atom_type_scat_source
C C 0.0033 0.0016 'International Tables Vol C Tables 4.2.6.8 and 6.1.1.4'
H H 0.0000 0.0000 'International Tables Vol C Tables 4.2.6.8 and 6.1.1.4'
N N 0.0061 0.0033 'International Tables Vol C Tables 4.2.6.8 and 6.1.1.4'
O O 0.0106 0.0060 'International Tables Vol C Tables 4.2.6.8 and 6.1.1.4'
F F 0.0171 0.0103 'International Tables Vol C Tables 4.2.6.8 and 6.1.1.4'
Mo Mo -1.6832 0.6857 'International Tables Vol C Tables 4.2.6.8 and 6.1.1.4'
Cl Cl 0.1484 0.1585 'International Tables Vol C Tables 4.2.6.8 and 6.1.1.4'

loop_
_geom_angle_atom_site_label_1
_geom_angle_atom_site_label_2
_geom_angle_atom_site_label_3
_geom_angle
O2 Mo O3 88.62(9)
O2 Mo O1 92.61(9)
O3 Mo O1 92.19(9)
O2 Mo N2 76.66(9)
O3 Mo N2 101.09(10)
O1 Mo N2 162.59(10)
O2 Mo N1 102.69(10)
O3 Mo N1 164.25(9)
O1 Mo N1 76.56(10)
N2 Mo N1 92.27(10)
O2 Mo N3 160.50(10)
O3 Mo N3 76.45(9)
O1 Mo N3 100.31(10)
N2 Mo N3 93.76(10)
N1 Mo N3 94.52(10)
C11 O1 Mo 118.14(19)
C21 O2 Mo 118.74(19)
C31 O3 Mo 118.30(18)
C12 N1 C61 116.1(2)
C12 N1 Mo 116.6(2)
C61 N1 Mo 127.3(2)
C22 N2 C51 117.5(2)
C22 N2 Mo 116.3(2)
C51 N2 Mo 126.24(19)
C32 N3 C41 117.4(2)
C32 N3 Mo 116.75(19)
C41 N3 Mo 125.7(2)
O1 C11 C16 124.8(3)
O1 C11 C12 114.6(3)
C16 C11 C12 120.6(3)
N1 C12 C13 126.8(3)
N1 C12 C11 112.1(3)
C13 C12 C11 121.1(3)
C14 C13 C12 119.4(3)
C14 C13 H13 120.3
C12 C13 H13 120.3
C13 C14 C15 118.5(3)
C13 C14 C18 122.2(3)
C15 C14 C18 119.3(3)
C16 C15 C14 124.4(3)
C16 C15 H15 117.8
C14 C15 H15 117.8
C15 C16 C11 116.0(3)
C15 C16 C17 122.8(3)
C11 C16 C17 121.1(3)
C172 C17 C173 109.8(3)
C172 C17 C16 110.7(3)
C173 C17 C16 108.3(3)
C172 C17 C171 107.7(3)
C173 C17 C171 108.7(3)
C16 C17 C171 111.7(3)
C181 C18 C183 107.0(3)
C181 C18 C182 110.7(4)
C183 C18 C182 108.8(4)
C181 C18 C14 109.4(3)
C183 C18 C14 112.0(3)
C182 C18 C14 109.0(3)
O2 C21 C26 124.7(3)
O2 C21 C22 114.5(3)
C26 C21 C22 120.7(3)
N2 C22 C23 127.2(3)
N2 C22 C21 111.7(3)
C23 C22 C21 121.0(3)
C24 C23 C22 119.1(3)
C24 C23 H23 120.5
C22 C23 H23 120.5
C23 C24 C25 118.7(3)
C23 C24 C28 119.6(3)
C25 C24 C28 121.7(3)
C26 C25 C24 124.2(3)
C26 C25 H25 117.9
C24 C25 H25 117.9
C25 C26 C21 116.1(3)
C25 C26 C27 123.2(3)
C21 C26 C27 120.7(3)
C271 C27 C26 108.6(3)
C271 C27 C272 110.1(3)
C26 C27 C272 110.1(3)
C271 C27 C273 108.7(3)
C26 C27 C273 111.4(3)
C272 C27 C273 107.9(3)
C283 C28 C281 108.3(3)
C283 C28 C24 109.0(3)
C281 C28 C24 112.2(3)
C283 C28 C282 109.5(3)
C281 C28 C282 108.4(3)
C24 C28 C282 109.4(3)
O3 C31 C36 124.7(3)
O3 C31 C32 114.8(3)
C36 C31 C32 120.6(3)
C33 C32 N3 127.6(3)
C33 C32 C31 120.9(3)
N3 C32 C31 111.5(3)
C34 C33 C32 120.0(3)
C34 C33 H33 120.0
C32 C33 H33 120.0
C33 C34 C35 118.0(3)
C33 C34 C38 119.6(3)
C35 C34 C38 122.4(3)
C36 C35 C34 124.0(3)
C36 C35 H35 118.0
C34 C35 H35 118.0
C35 C36 C31 116.6(3)
C35 C36 C37 122.7(3)
C31 C36 C37 120.8(3)
C373 C37 C372 108.4(3)
C373 C37 C371 107.9(3)
C372 C37 C371 109.9(3)
C373 C37 C36 112.0(3)
C372 C37 C36 108.9(3)
C371 C37 C36 109.5(3)
C383 C38 C381 108.7(3)
C383 C38 C34 110.5(3)
C381 C38 C34 112.2(3)
C383 C38 C382 109.0(3)
C381 C38 C382 107.9(3)
C34 C38 C382 108.4(3)
C46 C41 C42 120.2(3)
C46 C41 N3 118.7(3)
C42 C41 N3 121.1(3)
C43 C42 C41 119.8(3)
C43 C42 H42 120.1
C41 C42 H42 120.1
C42 C43 C44 120.0(3)
C42 C43 H43 120.0
C44 C43 H43 120.0
C45 C44 C43 120.3(3)
C45 C44 C47 120.5(3)
C43 C44 C47 119.1(3)
C44 C45 C46 119.9(3)
C44 C45 H45 120.1
C46 C45 H45 120.1
C45 C46 C41 119.7(3)
C45 C46 H46 120.1
C41 C46 H46 120.1
F473 C47 F472 107.6(3)
F473 C47 F471 106.0(3)
F472 C47 F471 105.7(3)
F473 C47 C44 113.0(3)
F472 C47 C44 113.2(3)
F471 C47 C44 110.9(3)
C56 C51 C52 120.2(3)
C56 C51 N2 118.3(3)
C52 C51 N2 121.5(3)
C53 C52 C51 119.8(3)
C53 C52 H52 120.1
C51 C52 H52 120.1
C52 C53 C54 119.8(3)
C52 C53 H53 120.1
C54 C53 H53 120.1
C55 C54 C53 120.3(3)
C55 C54 C57 120.6(3)
C53 C54 C57 119.2(3)
C54 C55 C56 120.0(3)
C54 C55 H55 120.0
C56 C55 H55 120.0
C51 C56 C55 119.8(3)
C51 C56 H56 120.1
C55 C56 H56 120.1
F573 C57 F572 108.9(3)
F573 C57 F571 105.1(3)
F572 C57 F571 104.9(3)
F573 C57 C54 113.3(3)
F572 C57 C54 113.0(3)
F571 C57 C54 111.1(3)
C66 C61 C62 120.3(3)
C66 C61 N1 119.0(3)
C62 C61 N1 120.8(3)
C63 C62 C61 120.3(3)
C63 C62 H62 119.8
C61 C62 H62 119.8
C64 C63 C62 119.2(3)
C64 C63 H63 120.4
C62 C63 H63 120.4
C65 C64 C63 121.0(3)
C65 C64 C67 119.3(4)
C63 C64 C67 119.7(4)
C64 C65 C66 119.7(3)
C64 C65 H65 120.2
C66 C65 H65 120.2
C61 C66 C65 119.5(3)
C61 C66 H66 120.2
C65 C66 H66 120.2
F673 C67 F672 103.9(5)
F673 C67 F671 105.8(4)
F672 C67 F671 106.4(5)
F673 C67 C64 113.5(4)
F672 C67 C64 112.6(4)
F671 C67 C64 113.8(4)
C17 C171 H17A 109.5
C17 C171 H17B 109.5
H17A C171 H17B 109.5
C17 C171 H17C 109.5
H17A C171 H17C 109.5
H17B C171 H17C 109.5
C17 C172 H17D 109.5
C17 C172 H17E 109.5
H17D C172 H17E 109.5
C17 C172 H17F 109.5
H17D C172 H17F 109.5
H17E C172 H17F 109.5
C17 C173 H17G 109.5
C17 C173 H17H 109.5
H17G C173 H17H 109.5
C17 C173 H17I 109.5
H17G C173 H17I 109.5
H17H C173 H17I 109.5
C18 C181 H18A 109.5
C18 C181 H18B 109.5
H18A C181 H18B 109.5
C18 C181 H18C 109.5
H18A C181 H18C 109.5
H18B C181 H18C 109.5
C18 C182 H18D 109.5
C18 C182 H18E 109.5
H18D C182 H18E 109.5
C18 C182 H18F 109.5
H18D C182 H18F 109.5
H18E C182 H18F 109.5
C18 C183 H18G 109.5
C18 C183 H18H 109.5
H18G C183 H18H 109.5
C18 C183 H18I 109.5
H18G C183 H18I 109.5
H18H C183 H18I 109.5
C27 C271 H27G 109.5
C27 C271 H27H 109.5
H27G C271 H27H 109.5
C27 C271 H27I 109.5
H27G C271 H27I 109.5
H27H C271 H27I 109.5
C27 C272 H27D 109.5
C27 C272 H27E 109.5
H27D C272 H27E 109.5
C27 C272 H27F 109.5
H27D C272 H27F 109.5
H27E C272 H27F 109.5
C27 C273 H27A 109.5
C27 C273 H27B 109.5
H27A C273 H27B 109.5
C27 C273 H27C 109.5
H27A C273 H27C 109.5
H27B C273 H27C 109.5
C28 C281 H28G 109.5
C28 C281 H28H 109.5
H28G C281 H28H 109.5
C28 C281 H28I 109.5
H28G C281 H28I 109.5
H28H C281 H28I 109.5
C28 C282 H28D 109.5
C28 C282 H28E 109.5
H28D C282 H28E 109.5
C28 C282 H28F 109.5
H28D C282 H28F 109.5
H28E C282 H28F 109.5
C28 C283 H28A 109.5
C28 C283 H28B 109.5
H28A C283 H28B 109.5
C28 C283 H28C 109.5
H28A C283 H28C 109.5
H28B C283 H28C 109.5
C37 C371 H37G 109.5
C37 C371 H37H 109.5
H37G C371 H37H 109.5
C37 C371 H37I 109.5
H37G C371 H37I 109.5
H37H C371 H37I 109.5
C37 C372 H37D 109.5
C37 C372 H37E 109.5
H37D C372 H37E 109.5
C37 C372 H37F 109.5
H37D C372 H37F 109.5
H37E C372 H37F 109.5
C37 C373 H37A 109.5
C37 C373 H37B 109.5
H37A C373 H37B 109.5
C37 C373 H37C 109.5
H37A C373 H37C 109.5
H37B C373 H37C 109.5
C38 C381 H38G 109.5
C38 C381 H38H 109.5
H38G C381 H38H 109.5
C38 C381 H38I 109.5
H38G C381 H38I 109.5
H38H C381 H38I 109.5
C38 C382 H38D 109.5
C38 C382 H38E 109.5
H38D C382 H38E 109.5
C38 C382 H38F 109.5
H38D C382 H38F 109.5
H38E C382 H38F 109.5
C38 C383 H38A 109.5
C38 C383 H38B 109.5
H38A C383 H38B 109.5
C38 C383 H38C 109.5
H38A C383 H38C 109.5
H38B C383 H38C 109.5
Cl51 C5 Cl52 103.3(6)
Cl51 C5 Cl53 113.3(6)
Cl52 C5 Cl53 109.2(5)
Cl51 C5 H5 110.3
Cl52 C5 H5 110.3
Cl53 C5 H5 110.3
C7 C6 H6A 109.5
C7 C6 H6B 109.5
H6A C6 H6B 109.5
C7 C6 H6C 109.5
H6A C6 H6C 109.5
H6B C6 H6C 109.5
N5 C7 C6 179.5(7)
Cl82 C8 Cl81 109.2(3)
Cl82 C8 Cl83 111.1(4)
Cl81 C8 Cl83 112.4(4)
Cl82 C8 H8 108.0
Cl81 C8 H8 108.0
Cl83 C8 H8 108.0
Cl91 C9 Cl93 112.0(3)
Cl91 C9 Cl92 110.5(2)
Cl93 C9 Cl92 110.0(2)
Cl91 C9 H9 108.1
Cl93 C9 H9 108.1
Cl92 C9 H9 108.1

loop_
_geom_bond_atom_site_label_1
_geom_bond_atom_site_label_2
_geom_bond_distance
Mo O2 1.989(2)
Mo O3 1.997(2)
Mo O1 1.999(2)
Mo N2 2.015(3)
Mo N1 2.015(3)
Mo N3 2.015(3)
O1 C11 1.335(4)
O2 C21 1.334(4)
O3 C31 1.329(4)
N1 C12 1.387(4)
N1 C61 1.434(4)
N2 C22 1.396(4)
N2 C51 1.431(4)
N3 C32 1.392(4)
N3 C41 1.433(4)
C11 C16 1.405(4)
C11 C12 1.409(4)
C12 C13 1.399(4)
C13 C14 1.377(5)
C13 H13 0.9500
C14 C15 1.404(5)
C14 C18 1.534(4)
C15 C16 1.390(5)
C15 H15 0.9500
C16 C17 1.529(4)
C17 C172 1.524(5)
C17 C173 1.525(5)
C17 C171 1.534(5)
C18 C181 1.522(5)
C18 C183 1.527(6)
C18 C182 1.529(5)
C21 C26 1.401(4)
C21 C22 1.408(4)
C22 C23 1.397(4)
C23 C24 1.383(4)
C23 H23 0.9500
C24 C25 1.399(5)
C24 C28 1.532(4)
C25 C26 1.390(4)
C25 H25 0.9500
C26 C27 1.526(4)
C27 C271 1.524(5)
C27 C272 1.539(5)
C27 C273 1.539(4)
C28 C283 1.524(5)
C28 C281 1.524(5)
C28 C282 1.538(5)
C31 C36 1.399(4)
C31 C32 1.413(4)
C32 C33 1.384(4)
C33 C34 1.379(4)
C33 H33 0.9500
C34 C35 1.414(4)
C34 C38 1.528(5)
C35 C36 1.383(5)
C35 H35 0.9500
C36 C37 1.537(4)
C37 C373 1.526(5)
C37 C372 1.529(5)
C37 C371 1.530(5)
C38 C383 1.524(5)
C38 C381 1.526(5)
C38 C382 1.540(5)
C41 C46 1.390(4)
C41 C42 1.389(4)
C42 C43 1.379(4)
C42 H42 0.9500
C43 C44 1.387(5)
C43 H43 0.9500
C44 C45 1.384(5)
C44 C47 1.499(4)
C45 C46 1.383(4)
C45 H45 0.9500
C46 H46 0.9500
C47 F473 1.310(4)
C47 F472 1.316(4)
C47 F471 1.331(4)
C51 C56 1.379(5)
C51 C52 1.392(4)
C52 C53 1.381(5)
C52 H52 0.9500
C53 C54 1.385(5)
C53 H53 0.9500
C54 C55 1.382(5)
C54 C57 1.496(5)
C55 C56 1.385(5)
C55 H55 0.9500
C56 H56 0.9500
C57 F573 1.314(5)
C57 F572 1.316(4)
C57 F571 1.344(5)
C61 C66 1.384(4)
C61 C62 1.387(5)
C62 C63 1.384(5)
C62 H62 0.9500
C63 C64 1.385(5)
C63 H63 0.9500
C64 C65 1.380(5)
C64 C67 1.496(5)
C65 C66 1.395(5)
C65 H65 0.9500
C66 H66 0.9500
C67 F673 1.292(6)
C67 F672 1.298(6)
C67 F671 1.299(6)
C171 H17A 0.9800
C171 H17B 0.9800
C171 H17C 0.9800
C172 H17D 0.9800
C172 H17E 0.9800
C172 H17F 0.9800
C173 H17G 0.9800
C173 H17H 0.9800
C173 H17I 0.9800
C181 H18A 0.9800
C181 H18B 0.9800
C181 H18C 0.9800
C182 H18D 0.9800
C182 H18E 0.9800
C182 H18F 0.9800
C183 H18G 0.9800
C183 H18H 0.9800
C183 H18I 0.9800
C271 H27G 0.9800
C271 H27H 0.9800
C271 H27I 0.9800
C272 H27D 0.9800
C272 H27E 0.9800
C272 H27F 0.9800
C273 H27A 0.9800
C273 H27B 0.9800
C273 H27C 0.9800
C281 H28G 0.9800
C281 H28H 0.9800
C281 H28I 0.9800
C282 H28D 0.9800
C282 H28E 0.9800
C282 H28F 0.9800
C283 H28A 0.9800
C283 H28B 0.9800
C283 H28C 0.9800
C371 H37G 0.9800
C371 H37H 0.9800
C371 H37I 0.9800
C372 H37D 0.9800
C372 H37E 0.9800
C372 H37F 0.9800
C373 H37A 0.9800
C373 H37B 0.9800
C373 H37C 0.9800
C381 H38G 0.9800
C381 H38H 0.9800
C381 H38I 0.9800
C382 H38D 0.9800
C382 H38E 0.9800
C382 H38F 0.9800
C383 H38A 0.9800
C383 H38B 0.9800
C383 H38C 0.9800
C5 Cl51 1.668(8)
C5 Cl52 1.729(8)
C5 Cl53 1.785(8)
C5 H5 1.0000
N5 C7 1.146(7)
C6 C7 1.411(8)
C6 H6A 0.9800
C6 H6B 0.9800
C6 H6C 0.9800
C8 Cl82 1.737(6)
C8 Cl81 1.734(6)
C8 Cl83 1.752(7)
C8 H8 1.0000
C9 Cl91 1.726(4)
C9 Cl93 1.741(4)
C9 Cl92 1.759(4)
C9 H9 1.0000
